data_4106479
loop_
_publ_author_name
'Pingping Tang'
'Weike Wang'
'Tobias Ritter'

_publ_section_title
;
 Deoxyfluorination of Phenols
;
_journal_name_full 'Journal of the American Chemical Society'
_journal_page_first 11482
_journal_page_last 11484
_journal_paper_doi 10.1021/ja2048072
_journal_volume 133
_journal_year 2011
_chemical_formula_sum 'C36 H48 Cl4 F2 N2 O2'
_chemical_formula_weight 720.56
_chemical_name_systematic
; 
 ? 
;
_space_group_IT_number 14
_symmetry_cell_setting monoclinic
_symmetry_space_group_name_Hall '-P 2yn'
_symmetry_space_group_name_H-M 'P 1 21/n 1'
_atom_sites_solution_hydrogens geom
_atom_sites_solution_primary direct
_atom_sites_solution_secondary difmap
_audit_creation_method SHELXL-97
_cell_angle_alpha 90.00
_cell_angle_beta 101.4030(10)
_cell_angle_gamma 90.00
_cell_formula_units_Z 4
_cell_length_a 12.3348(9)
_cell_length_b 13.9342(11)
_cell_length_c 22.0311(17)
_cell_measurement_reflns_used 9767
_cell_measurement_temperature 100(2)
_cell_measurement_theta_max 27.1
_cell_measurement_theta_min 2.28
_cell_volume 3711.9(5)
_computing_cell_refinement 'SAINT 7.46A (Bruker-AXS, 2009)'
_computing_data_collection 'APEX2 v2009.3.0 (Bruker-AXS, 2009)'
_computing_data_reduction 'SAINT 7.46A (Bruker-AXS, 2009)'
_computing_molecular_graphics 'Bruker SHELXTL'
_computing_publication_material 'Bruker SHELXTL'
_computing_structure_refinement 'SHELXL-97 (Sheldrick, 2008)'
_computing_structure_solution 'SHELXS-97 (Sheldrick, 2008)'
_diffrn_ambient_temperature 100(2)
_diffrn_measured_fraction_theta_full 0.999
_diffrn_measured_fraction_theta_max 0.999
_diffrn_measurement_device_type 'CCD area detector'
_diffrn_measurement_method 'phi and omega scans'
_diffrn_radiation_monochromator graphite
_diffrn_radiation_source 'fine-focus sealed tube'
_diffrn_radiation_type MoK\a
_diffrn_radiation_wavelength 0.71073
_diffrn_reflns_av_R_equivalents 0.0427
_diffrn_reflns_av_sigmaI/netI 0.0257
_diffrn_reflns_limit_h_max 15
_diffrn_reflns_limit_h_min -15
_diffrn_reflns_limit_k_max 17
_diffrn_reflns_limit_k_min -17
_diffrn_reflns_limit_l_max 28
_diffrn_reflns_limit_l_min -28
_diffrn_reflns_number 62600
_diffrn_reflns_theta_full 27.14
_diffrn_reflns_theta_max 27.14
_diffrn_reflns_theta_min 1.74
_exptl_absorpt_coefficient_mu 0.362
_exptl_absorpt_correction_T_max 0.9647
_exptl_absorpt_correction_T_min 0.9053
_exptl_absorpt_correction_type multi-scan
_exptl_absorpt_process_details sadabs
_exptl_crystal_colour colorless
_exptl_crystal_density_diffrn 1.289
_exptl_crystal_description plate
_exptl_crystal_F_000 1520
_exptl_crystal_size_max 0.28
_exptl_crystal_size_mid 0.24
_exptl_crystal_size_min 0.10
_refine_diff_density_max 1.062
_refine_diff_density_min -1.045
_refine_diff_density_rms 0.075
_refine_ls_extinction_method none
_refine_ls_goodness_of_fit_ref 1.024
_refine_ls_hydrogen_treatment mixed
_refine_ls_matrix_type full
_refine_ls_number_parameters 447
_refine_ls_number_reflns 8209
_refine_ls_number_restraints 12
_refine_ls_restrained_S_all 1.028
_refine_ls_R_factor_all 0.0718
_refine_ls_R_factor_gt 0.0579
_refine_ls_shift/su_max 0.000
_refine_ls_shift/su_mean 0.000
_refine_ls_structure_factor_coef Fsqd
_refine_ls_weighting_details 'calc w=1/[\s^2^(Fo^2^)+(0.0608P)^2^+7.0524P] where P=(Fo^2^+2Fc^2^)/3'
_refine_ls_weighting_scheme calc
_refine_ls_wR_factor_gt 0.1442
_refine_ls_wR_factor_ref 0.1547
_reflns_number_gt 6615
_reflns_number_total 8209
_reflns_threshold_expression >2sigma(I)
_cod_data_source_file ja2048072_si_002.cif
_cod_data_source_block ww230
_cod_database_code 4106479

loop_
_symmetry_equiv_pos_as_xyz
'x, y, z'
'-x+1/2, y+1/2, -z+1/2'
'-x, -y, -z'
'x-1/2, -y-1/2, z-1/2'

loop_
_atom_site_label
_atom_site_type_symbol
_atom_site_fract_x
_atom_site_fract_y
_atom_site_fract_z
_atom_site_U_iso_or_equiv
_atom_site_adp_type
_atom_site_occupancy
_atom_site_symmetry_multiplicity
_atom_site_calc_flag
_atom_site_refinement_flags
_atom_site_disorder_assembly
_atom_site_disorder_group
O1 O 0.31357(12) 0.82029(11) 0.69147(7) 0.0147(3) Uani 1 1 d . . .
O2 O 0.39616(14) 0.80585(13) 0.94758(7) 0.0244(4) Uani 1 1 d . . .
N1 N 0.40950(14) 0.78173(12) 0.61380(8) 0.0118(3) Uani 1 1 d . . .
N2 N 0.35572(14) 0.66088(12) 0.66359(8) 0.0123(3) Uani 1 1 d . . .
C1 C 0.35968(16) 0.75672(15) 0.65990(9) 0.0118(4) Uani 1 1 d . . .
C2 C 0.43849(17) 0.69783(16) 0.58632(10) 0.0154(4) Uani 1 1 d . . .
H2 H 0.4750 0.6941 0.5523 0.019 Uiso 1 1 calc R . .
C3 C 0.40525(17) 0.62309(16) 0.61684(10) 0.0153(4) Uani 1 1 d . . .
H3 H 0.4138 0.5570 0.6082 0.018 Uiso 1 1 calc R . .
C4 C 0.33512(18) 0.81226(15) 0.75733(9) 0.0133(4) Uani 1 1 d . . .
C5 C 0.44269(18) 0.81484(16) 0.79043(10) 0.0173(4) Uani 1 1 d . . .
H5 H 0.5033 0.8181 0.7697 0.021 Uiso 1 1 calc R . .
C6 C 0.46004(18) 0.81263(17) 0.85446(10) 0.0188(5) Uani 1 1 d . . .
H6 H 0.5333 0.8136 0.8782 0.023 Uiso 1 1 calc R . .
C7 C 0.37032(19) 0.80905(16) 0.88421(10) 0.0176(4) Uani 1 1 d . . .
C8 C 0.26295(18) 0.80876(17) 0.85004(10) 0.0185(4) Uani 1 1 d . . .
H8 H 0.2018 0.8076 0.8704 0.022 Uiso 1 1 calc R . .
C9 C 0.24577(18) 0.81017(16) 0.78574(10) 0.0168(4) Uani 1 1 d . . .
H9 H 0.1728 0.8097 0.7617 0.020 Uiso 1 1 calc R . .
C10 C 0.3044(2) 0.8060(2) 0.97855(11) 0.0303(6) Uani 1 1 d . . .
H10A H 0.2601 0.7479 0.9674 0.045 Uiso 1 1 calc R . .
H10B H 0.2585 0.8627 0.9660 0.045 Uiso 1 1 calc R . .
H10C H 0.3318 0.8074 1.0234 0.045 Uiso 1 1 calc R . .
C11 C 0.42552(18) 0.87999(15) 0.59521(9) 0.0136(4) Uani 1 1 d . . .
C12 C 0.33543(18) 0.92740(16) 0.55854(10) 0.0162(4) Uani 1 1 d . . .
C13 C 0.3529(2) 1.02190(17) 0.54241(10) 0.0210(5) Uani 1 1 d . . .
H13 H 0.2937 1.0568 0.5181 0.025 Uiso 1 1 calc R . .
C14 C 0.4543(2) 1.06625(17) 0.56089(11) 0.0225(5) Uani 1 1 d . . .
H14 H 0.4642 1.1307 0.5490 0.027 Uiso 1 1 calc R . .
C15 C 0.5409(2) 1.01696(17) 0.59652(11) 0.0204(5) Uani 1 1 d . . .
H15 H 0.6104 1.0480 0.6088 0.024 Uiso 1 1 calc R . .
C16 C 0.52871(18) 0.92210(16) 0.61507(10) 0.0160(4) Uani 1 1 d . . .
C17 C 0.22584(19) 0.87718(18) 0.53605(11) 0.0231(5) Uani 1 1 d . . .
H17 H 0.2119 0.8344 0.5701 0.028 Uiso 1 1 calc R . .
C18 C 0.2314(2) 0.8141(2) 0.48019(14) 0.0387(7) Uani 1 1 d . . .
H18A H 0.2443 0.8543 0.4458 0.058 Uiso 1 1 calc R . .
H18B H 0.1614 0.7795 0.4677 0.058 Uiso 1 1 calc R . .
H18C H 0.2920 0.7679 0.4912 0.058 Uiso 1 1 calc R . .
C19 C 0.1279(2) 0.9457(2) 0.51969(12) 0.0292(6) Uani 1 1 d . . .
H19A H 0.1270 0.9892 0.5545 0.044 Uiso 1 1 calc R . .
H19B H 0.0590 0.9088 0.5110 0.044 Uiso 1 1 calc R . .
H19C H 0.1350 0.9832 0.4830 0.044 Uiso 1 1 calc R . .
C20 C 0.62508(18) 0.87087(17) 0.65552(11) 0.0212(5) Uani 1 1 d . . .
H20 H 0.5974 0.8087 0.6693 0.025 Uiso 1 1 calc R . .
C21 C 0.7153(2) 0.8485(2) 0.61856(15) 0.0362(7) Uani 1 1 d . . .
H21A H 0.6841 0.8090 0.5826 0.054 Uiso 1 1 calc R . .
H21B H 0.7759 0.8138 0.6450 0.054 Uiso 1 1 calc R . .
H21C H 0.7435 0.9087 0.6045 0.054 Uiso 1 1 calc R . .
C22 C 0.6713(2) 0.9305(2) 0.71323(13) 0.0322(6) Uani 1 1 d . . .
H22A H 0.7034 0.9900 0.7009 0.048 Uiso 1 1 calc R . .
H22B H 0.7286 0.8937 0.7407 0.048 Uiso 1 1 calc R . .
H22C H 0.6115 0.9460 0.7350 0.048 Uiso 1 1 calc R . .
C23 C 0.28947(17) 0.61161(15) 0.70150(10) 0.0136(4) Uani 1 1 d . . .
C24 C 0.34177(17) 0.57186(15) 0.75806(10) 0.0139(4) Uani 1 1 d . . .
C25 C 0.27307(19) 0.53682(16) 0.79606(10) 0.0173(4) Uani 1 1 d . . .
H25 H 0.3049 0.5102 0.8352 0.021 Uiso 1 1 calc R . .
C26 C 0.15896(19) 0.54015(16) 0.77775(11) 0.0186(4) Uani 1 1 d . . .
H26 H 0.1137 0.5182 0.8051 0.022 Uiso 1 1 calc R . .
C27 C 0.11056(18) 0.57499(16) 0.72009(11) 0.0191(5) Uani 1 1 d . . .
H27 H 0.0323 0.5738 0.7074 0.023 Uiso 1 1 calc R . .
C28 C 0.17508(17) 0.61206(15) 0.68009(10) 0.0150(4) Uani 1 1 d . . .
C29 C 0.46704(18) 0.56412(16) 0.77561(10) 0.0167(4) Uani 1 1 d . . .
H29 H 0.4994 0.6215 0.7586 0.020 Uiso 1 1 calc R . .
C30 C 0.50721(19) 0.47421(18) 0.74629(12) 0.0237(5) Uani 1 1 d . . .
H30A H 0.4835 0.4168 0.7658 0.036 Uiso 1 1 calc R . .
H30B H 0.5881 0.4752 0.7525 0.036 Uiso 1 1 calc R . .
H30C H 0.4756 0.4733 0.7018 0.036 Uiso 1 1 calc R . .
C31 C 0.5111(2) 0.56151(18) 0.84553(11) 0.0236(5) Uani 1 1 d . . .
H31A H 0.4799 0.6152 0.8651 0.035 Uiso 1 1 calc R . .
H31B H 0.5919 0.5667 0.8539 0.035 Uiso 1 1 calc R . .
H31C H 0.4896 0.5009 0.8624 0.035 Uiso 1 1 calc R . .
C32 C 0.12028(18) 0.64944(17) 0.61665(10) 0.0188(5) Uani 1 1 d . . .
H32 H 0.1799 0.6741 0.5959 0.023 Uiso 1 1 calc R . .
C33 C 0.0413(2) 0.73255(19) 0.62113(12) 0.0263(5) Uani 1 1 d . . .
H33A H -0.0196 0.7098 0.6400 0.039 Uiso 1 1 calc R . .
H33B H 0.0115 0.7574 0.5796 0.039 Uiso 1 1 calc R . .
H33C H 0.0813 0.7837 0.6467 0.039 Uiso 1 1 calc R . .
C34 C 0.0609(2) 0.56791(19) 0.57669(12) 0.0300(6) Uani 1 1 d . . .
H34A H 0.1135 0.5161 0.5740 0.045 Uiso 1 1 calc R . .
H34B H 0.0305 0.5922 0.5350 0.045 Uiso 1 1 calc R . .
H34C H 0.0007 0.5433 0.5954 0.045 Uiso 1 1 calc R . .
C35 C 0.6656(3) 0.5305(2) 0.57735(16) 0.0327(7) Uani 0.8850(18) 1 d PD A 1
H35C H 0.5962 0.4978 0.5816 0.039 Uiso 0.8850(18) 1 calc PR A 1
H35D H 0.6468 0.5818 0.5460 0.039 Uiso 0.8850(18) 1 calc PR A 1
Cl1 Cl 0.75485(9) 0.44730(8) 0.55240(7) 0.0561(3) Uani 0.8850(18) 1 d PD A 1
Cl2 Cl 0.72818(9) 0.58221(8) 0.64958(5) 0.0512(3) Uani 0.8850(18) 1 d PD A 1
C35D C 0.6618(15) 0.4809(18) 0.5493(9) 0.0327(7) Uani 0.1150(18) 1 d PD A 2
H35A H 0.6252 0.5298 0.5196 0.039 Uiso 0.1150(18) 1 calc PR A 2
H35B H 0.6105 0.4261 0.5484 0.039 Uiso 0.1150(18) 1 calc PR A 2
Cl1D Cl 0.6925(7) 0.5300(6) 0.6239(5) 0.0561(3) Uani 0.1150(18) 1 d PD A 2
Cl2D Cl 0.7857(8) 0.4416(6) 0.5275(4) 0.0512(3) Uani 0.1150(18) 1 d PD A 2
C36 C 0.3675(3) 0.7297(2) 0.33931(16) 0.0351(7) Uani 0.9175(14) 1 d PD B 1
H36C H 0.3634 0.6592 0.3339 0.042 Uiso 0.9175(14) 1 calc PR B 1
H36D H 0.3960 0.7436 0.3837 0.042 Uiso 0.9175(14) 1 calc PR B 1
Cl3 Cl 0.45891(8) 0.77919(6) 0.29388(5) 0.0485(2) Uani 0.9175(14) 1 d PD B 1
Cl4 Cl 0.23469(6) 0.78027(6) 0.31588(4) 0.0414(2) Uani 0.9175(14) 1 d PD B 1
C36D C 0.3700(17) 0.808(2) 0.2580(12) 0.0351(7) Uani 0.0825(14) 1 d PDU B 2
H36A H 0.4107 0.8698 0.2596 0.042 Uiso 0.0825(14) 1 calc PR B 2
H36B H 0.3783 0.7721 0.2206 0.042 Uiso 0.0825(14) 1 calc PR B 2
Cl3D Cl 0.2309(8) 0.8262(7) 0.2613(5) 0.0485(2) Uani 0.0825(14) 1 d PD B 2
Cl4D Cl 0.4148(9) 0.7367(8) 0.3297(5) 0.0414(2) Uani 0.0825(14) 1 d PD B 2
F1 F 0.45457(15) 0.29299(11) 0.52266(7) 0.0346(4) Uani 1 1 d . . .
F2 F 0.44671(14) 0.41540(12) 0.58892(8) 0.0378(4) Uani 1 1 d . . .
H1 H 0.456(3) 0.357(3) 0.5562(16) 0.045 Uiso 1 1 d . . .

loop_
_atom_site_aniso_label
_atom_site_aniso_U_11
_atom_site_aniso_U_22
_atom_site_aniso_U_33
_atom_site_aniso_U_23
_atom_site_aniso_U_13
_atom_site_aniso_U_12
O1 0.0198(7) 0.0135(7) 0.0113(7) 0.0002(6) 0.0045(6) 0.0040(6)
O2 0.0212(8) 0.0400(10) 0.0118(8) -0.0018(7) 0.0025(6) 0.0017(7)
N1 0.0126(8) 0.0122(8) 0.0108(8) 0.0008(7) 0.0025(6) -0.0003(6)
N2 0.0130(8) 0.0112(8) 0.0130(8) 0.0004(7) 0.0031(7) 0.0004(6)
C1 0.0112(9) 0.0133(10) 0.0103(9) 0.0005(7) 0.0003(7) 0.0005(7)
C2 0.0163(10) 0.0159(10) 0.0149(10) -0.0021(8) 0.0050(8) 0.0021(8)
C3 0.0158(10) 0.0158(10) 0.0147(10) -0.0014(8) 0.0041(8) 0.0018(8)
C4 0.0191(10) 0.0112(9) 0.0096(9) -0.0006(8) 0.0034(8) 0.0001(8)
C5 0.0172(10) 0.0180(11) 0.0182(11) -0.0008(9) 0.0071(8) -0.0012(8)
C6 0.0151(10) 0.0234(12) 0.0171(11) -0.0030(9) 0.0012(8) -0.0009(9)
C7 0.0214(11) 0.0188(11) 0.0124(10) -0.0019(8) 0.0028(8) 0.0003(9)
C8 0.0175(10) 0.0238(12) 0.0154(10) -0.0012(9) 0.0060(8) 0.0010(9)
C9 0.0143(10) 0.0203(11) 0.0156(10) -0.0004(9) 0.0024(8) 0.0017(8)
C10 0.0266(13) 0.0509(17) 0.0147(11) 0.0007(11) 0.0072(10) 0.0035(12)
C11 0.0188(10) 0.0114(10) 0.0118(9) 0.0012(8) 0.0061(8) 0.0000(8)
C12 0.0195(10) 0.0184(11) 0.0110(9) 0.0006(8) 0.0042(8) 0.0029(8)
C13 0.0280(12) 0.0191(11) 0.0163(11) 0.0050(9) 0.0049(9) 0.0069(9)
C14 0.0341(13) 0.0131(11) 0.0219(11) 0.0033(9) 0.0099(10) -0.0002(9)
C15 0.0245(11) 0.0173(11) 0.0201(11) -0.0005(9) 0.0063(9) -0.0060(9)
C16 0.0189(10) 0.0157(10) 0.0140(10) 0.0002(8) 0.0053(8) 0.0000(8)
C17 0.0191(11) 0.0266(13) 0.0210(11) 0.0077(10) -0.0025(9) 0.0006(9)
C18 0.0345(15) 0.0321(15) 0.0403(16) -0.0114(13) -0.0152(13) 0.0078(12)
C19 0.0213(12) 0.0425(16) 0.0220(12) 0.0045(11) 0.0000(10) 0.0075(11)
C20 0.0154(10) 0.0212(12) 0.0261(12) 0.0074(9) 0.0019(9) -0.0026(9)
C21 0.0228(13) 0.0391(16) 0.0495(18) 0.0149(14) 0.0142(12) 0.0082(11)
C22 0.0299(13) 0.0324(14) 0.0289(13) 0.0071(11) -0.0075(11) -0.0123(11)
C23 0.0157(10) 0.0109(10) 0.0150(10) 0.0000(8) 0.0054(8) -0.0011(8)
C24 0.0160(10) 0.0103(9) 0.0152(10) -0.0012(8) 0.0029(8) -0.0004(8)
C25 0.0225(11) 0.0133(10) 0.0162(10) 0.0023(8) 0.0039(9) -0.0004(8)
C26 0.0207(11) 0.0145(10) 0.0229(11) 0.0027(9) 0.0101(9) -0.0012(8)
C27 0.0144(10) 0.0168(11) 0.0263(12) 0.0020(9) 0.0047(9) -0.0002(8)
C28 0.0163(10) 0.0117(10) 0.0166(10) -0.0004(8) 0.0020(8) 0.0003(8)
C29 0.0153(10) 0.0155(10) 0.0185(11) 0.0032(8) 0.0011(8) -0.0015(8)
C30 0.0187(11) 0.0245(12) 0.0270(12) -0.0007(10) 0.0027(9) 0.0047(9)
C31 0.0222(11) 0.0254(12) 0.0202(12) 0.0032(9) -0.0029(9) -0.0025(9)
C32 0.0160(10) 0.0192(11) 0.0198(11) 0.0036(9) 0.0004(8) -0.0010(8)
C33 0.0241(12) 0.0260(13) 0.0266(13) 0.0046(10) -0.0006(10) 0.0058(10)
C34 0.0350(14) 0.0255(13) 0.0245(13) 0.0000(10) -0.0061(11) -0.0041(11)
C35 0.0272(14) 0.0332(18) 0.0378(19) 0.0085(14) 0.0065(13) 0.0016(13)
Cl1 0.0445(5) 0.0437(5) 0.0815(8) -0.0121(5) 0.0158(5) 0.0064(4)
Cl2 0.0549(6) 0.0506(6) 0.0450(5) -0.0004(4) 0.0024(4) 0.0010(4)
C35D 0.0272(14) 0.0332(18) 0.0378(19) 0.0085(14) 0.0065(13) 0.0016(13)
Cl1D 0.0445(5) 0.0437(5) 0.0815(8) -0.0121(5) 0.0158(5) 0.0064(4)
Cl2D 0.0549(6) 0.0506(6) 0.0450(5) -0.0004(4) 0.0024(4) 0.0010(4)
C36 0.0296(16) 0.0371(18) 0.0398(18) 0.0024(14) 0.0100(14) -0.0023(14)
Cl3 0.0483(5) 0.0389(5) 0.0666(6) -0.0021(4) 0.0317(4) 0.0004(4)
Cl4 0.0308(4) 0.0424(5) 0.0510(5) -0.0096(4) 0.0082(3) 0.0024(3)
C36D 0.0296(16) 0.0371(18) 0.0398(18) 0.0024(14) 0.0100(14) -0.0023(14)
Cl3D 0.0483(5) 0.0389(5) 0.0666(6) -0.0021(4) 0.0317(4) 0.0004(4)
Cl4D 0.0308(4) 0.0424(5) 0.0510(5) -0.0096(4) 0.0082(3) 0.0024(3)
F1 0.0549(10) 0.0230(8) 0.0336(8) -0.0042(6) 0.0271(8) -0.0031(7)
F2 0.0439(10) 0.0241(8) 0.0494(10) -0.0145(7) 0.0191(8) -0.0023(7)

loop_
_atom_type_symbol
_atom_type_description
_atom_type_scat_dispersion_real
_atom_type_scat_dispersion_imag
_atom_type_scat_source
C C 0.0033 0.0016 'International Tables Vol C Tables 4.2.6.8 and 6.1.1.4'
H H 0.0000 0.0000 'International Tables Vol C Tables 4.2.6.8 and 6.1.1.4'
N N 0.0061 0.0033 'International Tables Vol C Tables 4.2.6.8 and 6.1.1.4'
O O 0.0106 0.0060 'International Tables Vol C Tables 4.2.6.8 and 6.1.1.4'
F F 0.0171 0.0103 'International Tables Vol C Tables 4.2.6.8 and 6.1.1.4'
Cl Cl 0.1484 0.1585 'International Tables Vol C Tables 4.2.6.8 and 6.1.1.4'

loop_
_geom_angle_atom_site_label_1
_geom_angle_atom_site_label_2
_geom_angle_atom_site_label_3
_geom_angle
C1 O1 C4 117.99(16)
C7 O2 C10 116.03(18)
C1 N1 C2 107.92(17)
C1 N1 C11 124.72(17)
C2 N1 C11 127.31(17)
C1 N2 C3 107.69(17)
C1 N2 C23 122.55(17)
C3 N2 C23 128.51(18)
O1 C1 N1 122.45(19)
O1 C1 N2 127.68(19)
N1 C1 N2 109.56(18)
C3 C2 N1 107.58(18)
C3 C2 H2 126.2
N1 C2 H2 126.2
C2 C3 N2 107.25(19)
C2 C3 H3 126.4
N2 C3 H3 126.4
C9 C4 C5 122.3(2)
C9 C4 O1 117.44(19)
C5 C4 O1 120.05(18)
C4 C5 C6 118.4(2)
C4 C5 H5 120.8
C6 C5 H5 120.8
C5 C6 C7 120.2(2)
C5 C6 H6 119.9
C7 C6 H6 119.9
O2 C7 C8 123.9(2)
O2 C7 C6 115.7(2)
C8 C7 C6 120.4(2)
C7 C8 C9 119.3(2)
C7 C8 H8 120.4
C9 C8 H8 120.4
C4 C9 C8 119.4(2)
C4 C9 H9 120.3
C8 C9 H9 120.3
O2 C10 H10A 109.5
O2 C10 H10B 109.5
H10A C10 H10B 109.5
O2 C10 H10C 109.5
H10A C10 H10C 109.5
H10B C10 H10C 109.5
C16 C11 C12 123.6(2)
C16 C11 N1 118.40(19)
C12 C11 N1 117.98(19)
C13 C12 C11 116.6(2)
C13 C12 C17 121.8(2)
C11 C12 C17 121.6(2)
C14 C13 C12 121.7(2)
C14 C13 H13 119.2
C12 C13 H13 119.2
C15 C14 C13 120.0(2)
C15 C14 H14 120.0
C13 C14 H14 120.0
C14 C15 C16 121.4(2)
C14 C15 H15 119.3
C16 C15 H15 119.3
C11 C16 C15 116.8(2)
C11 C16 C20 123.3(2)
C15 C16 C20 119.9(2)
C12 C17 C18 110.5(2)
C12 C17 C19 113.7(2)
C18 C17 C19 109.3(2)
C12 C17 H17 107.7
C18 C17 H17 107.7
C19 C17 H17 107.7
C17 C18 H18A 109.5
C17 C18 H18B 109.5
H18A C18 H18B 109.5
C17 C18 H18C 109.5
H18A C18 H18C 109.5
H18B C18 H18C 109.5
C17 C19 H19A 109.5
C17 C19 H19B 109.5
H19A C19 H19B 109.5
C17 C19 H19C 109.5
H19A C19 H19C 109.5
H19B C19 H19C 109.5
C16 C20 C22 110.6(2)
C16 C20 C21 110.5(2)
C22 C20 C21 111.1(2)
C16 C20 H20 108.2
C22 C20 H20 108.2
C21 C20 H20 108.2
C20 C21 H21A 109.5
C20 C21 H21B 109.5
H21A C21 H21B 109.5
C20 C21 H21C 109.5
H21A C21 H21C 109.5
H21B C21 H21C 109.5
C20 C22 H22A 109.5
C20 C22 H22B 109.5
H22A C22 H22B 109.5
C20 C22 H22C 109.5
H22A C22 H22C 109.5
H22B C22 H22C 109.5
C28 C23 C24 124.03(19)
C28 C23 N2 116.74(18)
C24 C23 N2 119.12(18)
C25 C24 C23 116.49(19)
C25 C24 C29 122.07(19)
C23 C24 C29 121.40(19)
C26 C25 C24 121.1(2)
C26 C25 H25 119.4
C24 C25 H25 119.4
C27 C26 C25 120.6(2)
C27 C26 H26 119.7
C25 C26 H26 119.7
C26 C27 C28 120.9(2)
C26 C27 H27 119.6
C28 C27 H27 119.6
C23 C28 C27 116.7(2)
C23 C28 C32 123.24(19)
C27 C28 C32 120.10(19)
C24 C29 C31 113.49(19)
C24 C29 C30 110.30(18)
C31 C29 C30 108.93(19)
C24 C29 H29 108.0
C31 C29 H29 108.0
C30 C29 H29 108.0
C29 C30 H30A 109.5
C29 C30 H30B 109.5
H30A C30 H30B 109.5
C29 C30 H30C 109.5
H30A C30 H30C 109.5
H30B C30 H30C 109.5
C29 C31 H31A 109.5
C29 C31 H31B 109.5
H31A C31 H31B 109.5
C29 C31 H31C 109.5
H31A C31 H31C 109.5
H31B C31 H31C 109.5
C28 C32 C33 111.94(19)
C28 C32 C34 110.46(19)
C33 C32 C34 111.1(2)
C28 C32 H32 107.7
C33 C32 H32 107.7
C34 C32 H32 107.7
C32 C33 H33A 109.5
C32 C33 H33B 109.5
H33A C33 H33B 109.5
C32 C33 H33C 109.5
H33A C33 H33C 109.5
H33B C33 H33C 109.5
C32 C34 H34A 109.5
C32 C34 H34B 109.5
H34A C34 H34B 109.5
C32 C34 H34C 109.5
H34A C34 H34C 109.5
H34B C34 H34C 109.5
Cl1 C35 Cl2 111.05(17)
Cl1 C35 H35C 109.4
Cl2 C35 H35C 109.4
Cl1 C35 H35D 109.4
Cl2 C35 H35D 109.4
H35C C35 H35D 108.0
Cl1D C35D Cl2D 109.6(10)
Cl1D C35D H35A 109.7
Cl2D C35D H35A 109.7
Cl1D C35D H35B 109.7
Cl2D C35D H35B 109.7
H35A C35D H35B 108.2
Cl4 C36 Cl3 109.53(18)
Cl4 C36 H36C 109.8
Cl3 C36 H36C 109.8
Cl4 C36 H36D 109.8
Cl3 C36 H36D 109.8
H36C C36 H36D 108.2
Cl3D C36D Cl4D 99.9(11)
Cl3D C36D H36A 111.8
Cl4D C36D H36A 111.8
Cl3D C36D H36B 111.8
Cl4D C36D H36B 111.8
H36A C36D H36B 109.5

loop_
_geom_bond_atom_site_label_1
_geom_bond_atom_site_label_2
_geom_bond_distance
O1 C1 1.322(2)
O1 C4 1.427(2)
O2 C7 1.370(3)
O2 C10 1.432(3)
N1 C1 1.333(3)
N1 C2 1.395(3)
N1 C11 1.454(3)
N2 C1 1.339(3)
N2 C3 1.400(3)
N2 C23 1.451(3)
C2 C3 1.347(3)
C2 H2 0.9500
C3 H3 0.9500
C4 C9 1.371(3)
C4 C5 1.382(3)
C5 C6 1.385(3)
C5 H5 0.9500
C6 C7 1.394(3)
C6 H6 0.9500
C7 C8 1.388(3)
C8 C9 1.390(3)
C8 H8 0.9500
C9 H9 0.9500
C10 H10A 0.9800
C10 H10B 0.9800
C10 H10C 0.9800
C11 C16 1.391(3)
C11 C12 1.403(3)
C12 C13 1.392(3)
C12 C17 1.516(3)
C13 C14 1.381(4)
C13 H13 0.9500
C14 C15 1.377(3)
C14 H14 0.9500
C15 C16 1.400(3)
C15 H15 0.9500
C16 C20 1.516(3)
C17 C18 1.525(4)
C17 C19 1.526(3)
C17 H17 1.0000
C18 H18A 0.9800
C18 H18B 0.9800
C18 H18C 0.9800
C19 H19A 0.9800
C19 H19B 0.9800
C19 H19C 0.9800
C20 C22 1.532(4)
C20 C21 1.535(4)
C20 H20 1.0000
C21 H21A 0.9800
C21 H21B 0.9800
C21 H21C 0.9800
C22 H22A 0.9800
C22 H22B 0.9800
C22 H22C 0.9800
C23 C28 1.396(3)
C23 C24 1.399(3)
C24 C25 1.392(3)
C24 C29 1.521(3)
C25 C26 1.386(3)
C25 H25 0.9500
C26 C27 1.380(3)
C26 H26 0.9500
C27 C28 1.398(3)
C27 H27 0.9500
C28 C32 1.519(3)
C29 C31 1.529(3)
C29 C30 1.536(3)
C29 H29 1.0000
C30 H30A 0.9800
C30 H30B 0.9800
C30 H30C 0.9800
C31 H31A 0.9800
C31 H31B 0.9800
C31 H31C 0.9800
C32 C33 1.529(3)
C32 C34 1.532(3)
C32 H32 1.0000
C33 H33A 0.9800
C33 H33B 0.9800
C33 H33C 0.9800
C34 H34A 0.9800
C34 H34B 0.9800
C34 H34C 0.9800
C35 Cl1 1.759(3)
C35 Cl2 1.778(4)
C35 H35C 0.9900
C35 H35D 0.9900
C35D Cl1D 1.751(17)
C35D Cl2D 1.777(16)
C35D H35A 0.9900
C35D H35B 0.9900
C36 Cl4 1.764(4)
C36 Cl3 1.787(4)
C36 H36C 0.9900
C36 H36D 0.9900
C36D Cl3D 1.749(18)
C36D Cl4D 1.857(18)
C36D H36A 0.9900
C36D H36B 0.9900
F1 H1 1.16(4)
F2 H1 1.11(4)

loop_
_geom_hbond_atom_site_label_D
_geom_hbond_atom_site_label_H
_geom_hbond_atom_site_label_A
_geom_hbond_distance_DH
_geom_hbond_distance_HA
_geom_hbond_distance_DA
_geom_hbond_angle_DHA
F2 H1 F1 1.11(4) 1.16(4) 2.260(2) 172(3)

loop_
_geom_torsion_atom_site_label_1
_geom_torsion_atom_site_label_2
_geom_torsion_atom_site_label_3
_geom_torsion_atom_site_label_4
_geom_torsion
C4 O1 C1 N1 -134.5(2)
C4 O1 C1 N2 52.5(3)
C2 N1 C1 O1 -173.83(18)
C11 N1 C1 O1 4.0(3)
C2 N1 C1 N2 0.3(2)
C11 N1 C1 N2 178.16(18)
C3 N2 C1 O1 173.32(19)
C23 N2 C1 O1 5.1(3)
C3 N2 C1 N1 -0.4(2)
C23 N2 C1 N1 -168.62(18)
C1 N1 C2 C3 -0.1(2)
C11 N1 C2 C3 -177.8(2)
N1 C2 C3 N2 -0.2(2)
C1 N2 C3 C2 0.4(2)
C23 N2 C3 C2 167.6(2)
C1 O1 C4 C9 -127.6(2)
C1 O1 C4 C5 57.7(3)
C9 C4 C5 C6 1.8(3)
O1 C4 C5 C6 176.19(19)
C4 C5 C6 C7 -0.8(3)
C10 O2 C7 C8 -2.4(3)
C10 O2 C7 C6 177.6(2)
C5 C6 C7 O2 179.2(2)
C5 C6 C7 C8 -0.7(4)
O2 C7 C8 C9 -178.7(2)
C6 C7 C8 C9 1.3(4)
C5 C4 C9 C8 -1.2(3)
O1 C4 C9 C8 -175.81(19)
C7 C8 C9 C4 -0.3(3)
C1 N1 C11 C16 100.4(2)
C2 N1 C11 C16 -82.2(3)
C1 N1 C11 C12 -79.1(3)
C2 N1 C11 C12 98.3(2)
C16 C11 C12 C13 -0.5(3)
N1 C11 C12 C13 178.95(18)
C16 C11 C12 C17 177.7(2)
N1 C11 C12 C17 -2.9(3)
C11 C12 C13 C14 0.8(3)
C17 C12 C13 C14 -177.3(2)
C12 C13 C14 C15 -0.4(4)
C13 C14 C15 C16 -0.4(4)
C12 C11 C16 C15 -0.2(3)
N1 C11 C16 C15 -179.69(18)
C12 C11 C16 C20 179.0(2)
N1 C11 C16 C20 -0.5(3)
C14 C15 C16 C11 0.7(3)
C14 C15 C16 C20 -178.6(2)
C13 C12 C17 C18 98.7(3)
C11 C12 C17 C18 -79.3(3)
C13 C12 C17 C19 -24.5(3)
C11 C12 C17 C19 157.4(2)
C11 C16 C20 C22 -126.3(2)
C15 C16 C20 C22 52.8(3)
C11 C16 C20 C21 110.2(3)
C15 C16 C20 C21 -70.7(3)
C1 N2 C23 C28 73.0(3)
C3 N2 C23 C28 -92.6(3)
C1 N2 C23 C24 -103.4(2)
C3 N2 C23 C24 91.0(3)
C28 C23 C24 C25 -4.3(3)
N2 C23 C24 C25 171.78(19)
C28 C23 C24 C29 173.4(2)
N2 C23 C24 C29 -10.5(3)
C23 C24 C25 C26 1.1(3)
C29 C24 C25 C26 -176.6(2)
C24 C25 C26 C27 2.6(3)
C25 C26 C27 C28 -3.2(3)
C24 C23 C28 C27 3.8(3)
N2 C23 C28 C27 -172.43(19)
C24 C23 C28 C32 -175.7(2)
N2 C23 C28 C32 8.1(3)
C26 C27 C28 C23 0.1(3)
C26 C27 C28 C32 179.6(2)
C25 C24 C29 C31 -27.6(3)
C23 C24 C29 C31 154.8(2)
C25 C24 C29 C30 94.9(2)
C23 C24 C29 C30 -82.7(2)
C23 C28 C32 C33 -120.3(2)
C27 C28 C32 C33 60.3(3)
C23 C28 C32 C34 115.3(2)
C27 C28 C32 C34 -64.1(3)
